data_7157230
loop_
_publ_author_name
'Aiken, Stuart'
'Anozie, Kelechi'
'de Azevedo, Orlando D. C. C.'
'Cowen, Lewis'
'Edgar, Ross J. L.'
'Gabbutt, Christopher D.'
'Heron, B. Mark'
'Lawrence, Philippa A.'
'Mills, Abby J.'
'Rice, Craig R.'
'Urquhart, Mike W. J.'
'Zonidis, Dimitrios'

_publ_section_title
;
 Expedient synthesis of highly substituted 3,4-dihydro-1,2-oxathiine
 2,2-dioxides and 1,2-oxathiine 2,2-dioxides: revisiting sulfene additions
 to enaminoketones.
;
_journal_issue 44
_journal_name_full 'Organic &amp; biomolecular chemistry'
_journal_page_first 9585
_journal_page_last 9604
_journal_paper_doi 10.1039/c9ob01657k
_journal_volume 17
_journal_year 2019
_chemical_formula_moiety 'C24 H23 N O3 S'
_chemical_formula_sum 'C24 H23 N O3 S'
_chemical_formula_weight 405.52
_space_group_crystal_system monoclinic
_space_group_IT_number 14
_space_group_name_Hall '-P 2yn'
_space_group_name_H-M_alt 'P 1 21/n 1'
_symmetry_Int_Tables_number 14
_audit_creation_date 2017-02-23
_audit_creation_method
;
Olex2 1.2
(compiled 2017.01.04 svn.r3372 for OlexSys, GUI svn.r5292)
;
_audit_update_record
;
2019-05-02 deposited with the CCDC.	2019-10-31 downloaded from the CCDC.
;
_cell_angle_alpha 90
_cell_angle_beta 96.978(3)
_cell_angle_gamma 90
_cell_formula_units_Z 4
_cell_length_a 9.6018(7)
_cell_length_b 12.4113(10)
_cell_length_c 16.8115(14)
_cell_measurement_reflns_used 9037
_cell_measurement_temperature 150(2)
_cell_measurement_theta_max 30.51
_cell_measurement_theta_min 2.44
_cell_volume 1988.6(3)
_computing_molecular_graphics 'Olex2 (Dolomanov et al., 2009)'
_computing_publication_material 'Olex2 (Dolomanov et al., 2009)'
_computing_structure_refinement 'olex2.refine (Bourhis et al., 2015)'
_diffrn_ambient_temperature 150.0
_diffrn_measured_fraction_theta_full 0.9952
_diffrn_measured_fraction_theta_max 0.9952
_diffrn_measurement_device_type 'Bruker APEX-II CCD'
_diffrn_measurement_method '\f and \w scans'
_diffrn_radiation_type 'Mo K\a'
_diffrn_radiation_wavelength 0.71073
_diffrn_reflns_av_R_equivalents 0.0317
_diffrn_reflns_av_unetI/netI 0.0298
_diffrn_reflns_limit_h_max 13
_diffrn_reflns_limit_h_min -13
_diffrn_reflns_limit_k_max 17
_diffrn_reflns_limit_k_min -17
_diffrn_reflns_limit_l_max 24
_diffrn_reflns_limit_l_min -22
_diffrn_reflns_number 27462
_diffrn_reflns_theta_full 30.5141
_diffrn_reflns_theta_max 30.51
_diffrn_reflns_theta_min 2.33
_diffrn_standards_number 0
_exptl_absorpt_coefficient_mu 0.189
_exptl_absorpt_correction_type none
_exptl_crystal_colour 'clear colourless'
_exptl_crystal_colour_lustre clear
_exptl_crystal_colour_primary colourless
_exptl_crystal_density_diffrn 1.3544
_exptl_crystal_description block
_exptl_crystal_F_000 856.8844
_exptl_crystal_size_max 0.2
_exptl_crystal_size_mid 0.2
_exptl_crystal_size_min 0.15
_refine_diff_density_max 0.4326
_refine_diff_density_min -0.5538
_refine_diff_density_rms 0.0762
_refine_ls_d_res_high 0.6999
_refine_ls_d_res_low 8.7462
_refine_ls_goodness_of_fit_ref 1.0519
_refine_ls_hydrogen_treatment constr
_refine_ls_matrix_type full
_refine_ls_number_constraints 42
_refine_ls_number_parameters 263
_refine_ls_number_reflns 6044
_refine_ls_number_restraints 0
_refine_ls_restrained_S_all 1.0519
_refine_ls_R_factor_all 0.0512
_refine_ls_R_factor_gt 0.0396
_refine_ls_shift/su_max 0.0007
_refine_ls_shift/su_mean 0.0000
_refine_ls_structure_factor_coef Fsqd
_refine_ls_weighting_details 'w=1/[\s^2^(Fo^2^)+(0.0548P)^2^+0.8103P] where P=(Fo^2^+2Fc^2^)/3'
_refine_ls_weighting_scheme calc
_refine_ls_wR_factor_gt 0.1011
_refine_ls_wR_factor_ref 0.1086
_reflns_Friedel_coverage 0.0
_reflns_limit_h_max 11
_reflns_limit_h_min -13
_reflns_limit_k_max 17
_reflns_limit_k_min 0
_reflns_limit_l_max 24
_reflns_limit_l_min -10
_reflns_number_gt 5031
_reflns_number_total 6044
_reflns_threshold_expression I>=2u(I)
_cod_data_source_file c9ob01657k2.cif
_cod_data_source_block mo_CC_KAA4R_0m
_cod_original_sg_symbol_Hall '-P 2ybc (x-z,y,z)'
_cod_database_code 7157230
_olex2_refinement_description
;
1. Fixed Uiso
 At 1.2 times of:
  All C(H) groups
 At 1.5 times of:
  All C(H,H,H) groups
2.a Ternary CH refined with riding coordinates:
 C1(H1), C2(H2)
2.b Aromatic/amide H refined with riding coordinates:
 C6(H6), C7(H7), C8(H8), C9(H9), C10(H10), C12(H12), C13(H13), C14(H14),
 C15(H15), C16(H16), C18(H18), C19(H19), C20(H20), C21(H21), C22(H22)
2.c Idealised Me refined as rotating group:
 C23(H23a,H23b,H23c), C24(H24a,H24b,H24c)
;
_olex2_submission_special_instructions 'No special instructions were received'

loop_
_space_group_symop_id
_space_group_symop_operation_xyz
1 x,y,z
2 -x+1/2,y+1/2,-z+1/2
3 -x,-y,-z
4 x-1/2,-y-1/2,z-1/2

loop_
_atom_site_label
_atom_site_type_symbol
_atom_site_fract_x
_atom_site_fract_y
_atom_site_fract_z
_atom_site_U_iso_or_equiv
_atom_site_adp_type
_atom_site_occupancy
_atom_site_refinement_flags_posn
S1 S 1.14140(3) 0.36923(2) 0.046669(17) 0.01435(8) Uani 1.000000 .
N1 N 0.77820(11) 0.21736(8) 0.06829(6) 0.0163(2) Uani 1.000000 .
O1 O 1.08502(9) 0.43516(7) 0.11789(5) 0.01633(17) Uani 1.000000 .
O2 O 1.17451(10) 0.45104(7) -0.00761(5) 0.02068(19) Uani 1.000000 .
O3 O 1.24785(10) 0.29512(7) 0.07856(6) 0.02125(19) Uani 1.000000 .
C1 C 0.98459(12) 0.30018(9) 0.01037(7) 0.0134(2) Uani 1.000000 .
H1 H 0.91200(12) 0.35617(9) -0.00634(7) 0.0161(2) Uiso 1.000000 R
C2 C 0.93048(12) 0.23318(9) 0.07992(6) 0.0133(2) Uani 1.000000 .
H2 H 0.97378(12) 0.16003(9) 0.07849(6) 0.0160(2) Uiso 1.000000 R
C3 C 0.97274(12) 0.27775(9) 0.16422(7) 0.0133(2) Uani 1.000000 .
C4 C 1.03573(12) 0.37295(9) 0.17958(7) 0.0140(2) Uani 1.000000 .
C5 C 1.00769(12) 0.23687(9) -0.06424(7) 0.0145(2) Uani 1.000000 .
C6 C 1.07693(13) 0.13767(10) -0.05995(7) 0.0187(2) Uani 1.000000 .
H6 H 1.11315(13) 0.10880(10) -0.00930(7) 0.0225(3) Uiso 1.000000 R
C7 C 1.09299(14) 0.08101(10) -0.12972(8) 0.0219(3) Uani 1.000000 .
H7 H 1.13960(14) 0.01335(10) -0.12646(8) 0.0263(3) Uiso 1.000000 R
C8 C 1.04128(15) 0.12284(11) -0.20397(8) 0.0237(3) Uani 1.000000 .
H8 H 1.05140(15) 0.08347(11) -0.25139(8) 0.0284(3) Uiso 1.000000 R
C9 C 0.97480(15) 0.22219(12) -0.20889(7) 0.0233(3) Uani 1.000000 .
H9 H 0.94046(15) 0.25139(12) -0.25974(7) 0.0280(3) Uiso 1.000000 R
C10 C 0.95837(13) 0.27914(10) -0.13932(7) 0.0181(2) Uani 1.000000 .
H10 H 0.91320(13) 0.34737(10) -0.14298(7) 0.0217(3) Uiso 1.000000 R
C11 C 0.95083(12) 0.20715(9) 0.23379(7) 0.0138(2) Uani 1.000000 .
C12 C 0.81967(13) 0.17046(10) 0.25024(7) 0.0183(2) Uani 1.000000 .
H12 H 0.73820(13) 0.18655(10) 0.21427(7) 0.0220(3) Uiso 1.000000 R
C13 C 0.80780(15) 0.11035(11) 0.31919(8) 0.0225(3) Uani 1.000000 .
H13 H 0.71796(15) 0.08732(11) 0.33057(8) 0.0270(3) Uiso 1.000000 R
C14 C 0.92629(15) 0.08390(11) 0.37134(7) 0.0226(3) Uani 1.000000 .
H14 H 0.91757(15) 0.04363(11) 0.41854(7) 0.0271(3) Uiso 1.000000 R
C15 C 1.05750(14) 0.11665(10) 0.35409(7) 0.0207(2) Uani 1.000000 .
H15 H 1.13917(14) 0.09685(10) 0.38867(7) 0.0248(3) Uiso 1.000000 R
C16 C 1.06961(13) 0.17846(10) 0.28622(7) 0.0170(2) Uani 1.000000 .
H16 H 1.15972(13) 0.20151(10) 0.27531(7) 0.0204(3) Uiso 1.000000 R
C17 C 1.05955(13) 0.43328(9) 0.25571(7) 0.0144(2) Uani 1.000000 .
C18 C 1.18392(13) 0.49083(10) 0.27539(7) 0.0182(2) Uani 1.000000 .
H18 H 1.25697(13) 0.48577(10) 0.24219(7) 0.0218(3) Uiso 1.000000 R
C19 C 1.20123(14) 0.55543(10) 0.34330(8) 0.0213(3) Uani 1.000000 .
H19 H 1.28615(14) 0.59429(10) 0.35645(8) 0.0256(3) Uiso 1.000000 R
C20 C 1.09498(15) 0.56345(10) 0.39206(7) 0.0211(3) Uani 1.000000 .
H20 H 1.10641(15) 0.60859(10) 0.43802(7) 0.0254(3) Uiso 1.000000 R
C21 C 0.97202(14) 0.50526(11) 0.37337(8) 0.0235(3) Uani 1.000000 .
H21 H 0.89983(14) 0.50971(11) 0.40720(8) 0.0281(3) Uiso 1.000000 R
C22 C 0.95381(13) 0.44055(10) 0.30554(8) 0.0201(2) Uani 1.000000 .
H22 H 0.86917(13) 0.40114(10) 0.29302(8) 0.0241(3) Uiso 1.000000 R
C23 C 0.72735(14) 0.15848(11) -0.00477(7) 0.0219(3) Uani 1.000000 .
H23a H 0.7378(11) 0.2035(3) -0.05157(8) 0.0329(4) Uiso 1.000000 GR
H23b H 0.7820(8) 0.0922(4) -0.0075(3) 0.0329(4) Uiso 1.000000 GR
H23c H 0.6282(3) 0.1403(8) -0.0042(3) 0.0329(4) Uiso 1.000000 GR
C24 C 0.69509(14) 0.31446(11) 0.07681(8) 0.0217(3) Uani 1.000000 .
H24a H 0.7278(7) 0.3498(5) 0.1278(3) 0.0325(4) Uiso 1.000000 GR
H24b H 0.7057(9) 0.3639(4) 0.0325(4) 0.0325(4) Uiso 1.000000 GR
H24c H 0.5960(2) 0.29481(14) 0.0758(6) 0.0325(4) Uiso 1.000000 GR

loop_
_atom_site_aniso_label
_atom_site_aniso_U_11
_atom_site_aniso_U_22
_atom_site_aniso_U_33
_atom_site_aniso_U_12
_atom_site_aniso_U_13
_atom_site_aniso_U_23
S1 0.01772(14) 0.01158(13) 0.01434(14) -0.00055(10) 0.00431(10) 0.00051(9)
N1 0.0169(5) 0.0169(5) 0.0147(4) -0.0032(4) 0.0001(4) -0.0012(4)
O1 0.0239(4) 0.0116(4) 0.0144(4) -0.0025(3) 0.0056(3) -0.0010(3)
O2 0.0278(5) 0.0160(4) 0.0197(4) -0.0032(4) 0.0089(4) 0.0025(3)
O3 0.0195(4) 0.0192(4) 0.0249(5) 0.0031(3) 0.0017(4) 0.0015(3)
C1 0.0167(5) 0.0119(5) 0.0118(5) 0.0007(4) 0.0026(4) -0.0002(4)
C2 0.0178(5) 0.0111(5) 0.0111(5) -0.0009(4) 0.0021(4) -0.0002(4)
C3 0.0142(5) 0.0150(5) 0.0109(5) 0.0002(4) 0.0025(4) -0.0002(4)
C4 0.0164(5) 0.0144(5) 0.0115(5) 0.0000(4) 0.0030(4) 0.0003(4)
C5 0.0167(5) 0.0148(5) 0.0126(5) -0.0012(4) 0.0042(4) -0.0012(4)
C6 0.0217(6) 0.0172(5) 0.0175(5) 0.0032(5) 0.0030(5) -0.0012(4)
C7 0.0227(6) 0.0190(6) 0.0252(6) 0.0017(5) 0.0072(5) -0.0056(5)
C8 0.0248(6) 0.0283(7) 0.0191(6) -0.0037(5) 0.0073(5) -0.0092(5)
C9 0.0256(6) 0.0313(7) 0.0134(5) -0.0013(5) 0.0030(5) -0.0009(5)
C10 0.0204(6) 0.0190(6) 0.0150(5) 0.0014(5) 0.0030(4) 0.0010(4)
C11 0.0174(5) 0.0129(5) 0.0117(5) -0.0013(4) 0.0037(4) -0.0017(4)
C12 0.0179(6) 0.0205(6) 0.0170(5) -0.0018(5) 0.0040(4) 0.0010(4)
C13 0.0243(6) 0.0240(6) 0.0207(6) -0.0055(5) 0.0087(5) 0.0018(5)
C14 0.0329(7) 0.0209(6) 0.0150(5) -0.0026(5) 0.0067(5) 0.0028(4)
C15 0.0255(6) 0.0216(6) 0.0143(5) 0.0006(5) -0.0003(5) 0.0021(4)
C16 0.0174(5) 0.0176(5) 0.0161(5) -0.0006(4) 0.0018(4) 0.0000(4)
C17 0.0177(5) 0.0122(5) 0.0131(5) -0.0004(4) 0.0009(4) -0.0014(4)
C18 0.0184(6) 0.0196(6) 0.0167(5) -0.0033(4) 0.0028(4) -0.0012(4)
C19 0.0229(6) 0.0209(6) 0.0193(6) -0.0063(5) -0.0012(5) -0.0018(5)
C20 0.0280(7) 0.0183(6) 0.0164(5) 0.0003(5) -0.0001(5) -0.0043(4)
C21 0.0235(6) 0.0270(6) 0.0210(6) 0.0006(5) 0.0073(5) -0.0085(5)
C22 0.0170(6) 0.0221(6) 0.0214(6) -0.0021(5) 0.0038(5) -0.0065(5)
C23 0.0253(6) 0.0239(6) 0.0158(5) -0.0092(5) -0.0006(5) -0.0011(5)
C24 0.0180(6) 0.0234(6) 0.0235(6) 0.0023(5) 0.0024(5) 0.0008(5)

loop_
_atom_type_symbol
_atom_type_scat_dispersion_real
_atom_type_scat_dispersion_imag
_atom_type_scat_Cromer_Mann_a1
_atom_type_scat_Cromer_Mann_a2
_atom_type_scat_Cromer_Mann_a3
_atom_type_scat_Cromer_Mann_a4
_atom_type_scat_Cromer_Mann_b1
_atom_type_scat_Cromer_Mann_b2
_atom_type_scat_Cromer_Mann_b3
_atom_type_scat_Cromer_Mann_b4
_atom_type_scat_Cromer_Mann_c
_atom_type_scat_source
_atom_type_scat_dispersion_source
H 0.00000 0.00000 0.49300 0.32291 0.14019 0.04081 10.51090 26.12570 3.14236 57.79970 0.0030380000826 'International Tables Volume C Table 6.1.1.4 (pp. 500-502)' 'Henke, Gullikson and Davis, At. Data and Nucl. Data Tables, 1993, 54, 2'
C 0.00347 0.00161 2.31000 1.02000 1.58860 0.86500 20.84390 10.20750 0.56870 51.65120 0.215599998832 'International Tables Volume C Table 6.1.1.4 (pp. 500-502)' 'Henke, Gullikson and Davis, At. Data and Nucl. Data Tables, 1993, 54, 2'
S 0.12424 0.12443 6.90530 5.20340 1.43790 1.58630 1.46790 22.21510 0.25360 56.17200 0.866900026798 'International Tables Volume C Table 6.1.1.4 (pp. 500-502)' 'Henke, Gullikson and Davis, At. Data and Nucl. Data Tables, 1993, 54, 2'
O 0.01158 0.00611 3.04850 2.28680 1.54630 0.86700 13.27710 5.70110 0.32390 32.90890 0.250800013542 'International Tables Volume C Table 6.1.1.4 (pp. 500-502)' 'Henke, Gullikson and Davis, At. Data and Nucl. Data Tables, 1993, 54, 2'
N 0.00653 0.00323 12.21260 3.13220 2.01250 1.16630 0.00570 9.89330 28.99750 0.58260 -11.5290002823 'International Tables Volume C Table 6.1.1.4 (pp. 500-502)' 'Henke, Gullikson and Davis, At. Data and Nucl. Data Tables, 1993, 54, 2'

loop_
_geom_angle_atom_site_label_1
_geom_angle_atom_site_label_2
_geom_angle_atom_site_label_3
_geom_angle
O2 S1 O1 103.70(5)
O3 S1 O1 109.89(5)
O3 S1 O2 119.53(6)
C1 S1 O1 98.88(5)
C1 S1 O2 111.68(5)
C1 S1 O3 110.87(5)
C23 N1 C2 113.92(10)
C24 N1 C2 115.10(9)
C24 N1 C23 111.35(10)
C4 O1 S1 116.25(7)
C2 C1 S1 110.03(7)
C5 C1 S1 109.32(8)
C5 C1 C2 115.76(9)
C1 C2 N1 112.71(9)
C3 C2 N1 108.68(9)
C3 C2 C1 115.02(9)
C4 C3 C2 124.12(10)
C11 C3 C2 117.76(9)
C11 C3 C4 117.99(10)
C3 C4 O1 121.49(10)
C17 C4 O1 109.10(9)
C17 C4 C3 129.33(10)
C6 C5 C1 121.99(10)
C10 C5 C1 119.00(10)
C10 C5 C6 119.01(11)
C7 C6 C5 120.17(11)
C8 C7 C6 120.33(12)
C9 C8 C7 119.90(12)
C10 C9 C8 120.00(12)
C9 C10 C5 120.57(12)
C12 C11 C3 124.11(11)
C16 C11 C3 117.38(10)
C16 C11 C12 118.50(11)
C13 C12 C11 120.34(12)
C14 C13 C12 120.51(12)
C15 C14 C13 119.59(11)
C16 C15 C14 120.09(12)
C15 C16 C11 120.90(11)
C18 C17 C4 120.18(10)
C22 C17 C4 120.39(11)
C22 C17 C18 119.23(11)
C19 C18 C17 120.24(11)
C20 C19 C18 120.26(12)
C21 C20 C19 119.71(11)
C22 C21 C20 120.39(12)
C21 C22 C17 120.15(12)

loop_
_geom_bond_atom_site_label_1
_geom_bond_atom_site_label_2
_geom_bond_distance
S1 O1 1.5980(9)
S1 O2 1.4267(9)
S1 O3 1.4300(9)
S1 C1 1.7750(12)
N1 C2 1.4647(16)
N1 C23 1.4612(15)
N1 C24 1.4621(16)
O1 C4 1.4194(13)
C1 C2 1.5736(15)
C1 C5 1.5190(15)
C2 C3 1.5295(15)
C3 C4 1.3381(16)
C3 C11 1.4967(15)
C4 C17 1.4765(15)
C5 C6 1.3970(16)
C5 C10 1.3956(16)
C6 C7 1.3921(17)
C7 C8 1.3869(19)
C8 C9 1.386(2)
C9 C10 1.3918(17)
C11 C12 1.3981(17)
C11 C16 1.4001(16)
C12 C13 1.3947(17)
C13 C14 1.389(2)
C14 C15 1.3875(19)
C15 C16 1.3915(16)
C17 C18 1.3964(17)
C17 C22 1.3954(17)
C18 C19 1.3885(17)
C19 C20 1.3877(19)
C20 C21 1.3871(19)
C21 C22 1.3884(17)
